data_4302103
loop_
_publ_author_name
'Rajendra Shakya'
'Anna Jozwiuk'
'Douglas R. Powell'
'Robert P. Houser'

_publ_contact_author_address
; 
   Department of Chemistry and Biochemistry
   University of Oklahoma 
   620 Parrington Oval, Room 208
   Norman, OK  73019-3051  USA 
;
_publ_contact_author_email houser@ou.edu
_publ_contact_author_fax 1(405)3256111
_publ_contact_author_name 'Prof. Robert P. Houser'
_publ_contact_author_phone 1(405)3253551
_publ_section_title
;
Synthesis and Characterization of Polynuclear Copper(II) Complexes with
Pyridylbis(phenol) Ligands
;
_journal_name_full 'Inorganic Chemistry'
_journal_page_first 4083
_journal_page_last 4088
_journal_paper_doi 10.1021/ic9000768
_journal_volume 48
_journal_year 2009
_chemical_formula_moiety 'C24 H25 Cu N3 O3, C H4 O'
_chemical_formula_sum 'C25 H29 Cu N3 O4'
_chemical_formula_weight 499.05
_chemical_name_systematic ?
_space_group_IT_number 14
_symmetry_cell_setting monoclinic
_symmetry_space_group_name_Hall '-P 2ybc'
_symmetry_space_group_name_H-M 'P 1 21/c 1'
_atom_sites_solution_hydrogens geom
_atom_sites_solution_primary direct
_atom_sites_solution_secondary difmap
_audit_creation_method SHELXL-97
_cell_angle_alpha 90.00
_cell_angle_beta 90.430(5)
_cell_angle_gamma 90.00
_cell_formula_units_Z 4
_cell_length_a 6.7197(8)
_cell_length_b 17.887(2)
_cell_length_c 19.157(2)
_cell_measurement_reflns_used 8536
_cell_measurement_temperature 100(2)
_cell_measurement_theta_max 28.23
_cell_measurement_theta_min 2.28
_cell_volume 2302.5(4)
_computing_cell_refinement 'Bruker SAINT'
_computing_data_collection 'Bruker SMART'
_computing_data_reduction 'Bruker SAINT'
_computing_molecular_graphics 'SHELXTL (Sheldrick, 2000)'
_computing_publication_material 'SHELXTL (Sheldrick, 2000)'
_computing_structure_refinement 'SHELXTL (Sheldrick, 2000)'
_computing_structure_solution 'SHELXTL (Sheldrick, 2000)'
_diffrn_ambient_temperature 100(2)
_diffrn_measured_fraction_theta_full 1.000
_diffrn_measured_fraction_theta_max 1.000
_diffrn_measurement_device_type 'CCD Bruker APEX'
_diffrn_measurement_method '\w scans'
_diffrn_radiation_monochromator graphite
_diffrn_radiation_source 'fine-focus sealed tube'
_diffrn_radiation_type MoK\a
_diffrn_radiation_wavelength 0.71073
_diffrn_reflns_av_R_equivalents 0.0261
_diffrn_reflns_av_sigmaI/netI 0.0204
_diffrn_reflns_limit_h_max 8
_diffrn_reflns_limit_h_min -8
_diffrn_reflns_limit_k_max 22
_diffrn_reflns_limit_k_min -22
_diffrn_reflns_limit_l_max 23
_diffrn_reflns_limit_l_min -23
_diffrn_reflns_number 23847
_diffrn_reflns_theta_full 26.00
_diffrn_reflns_theta_max 26.00
_diffrn_reflns_theta_min 1.56
_diffrn_standards_number 0
_exptl_absorpt_coefficient_mu 0.986
_exptl_absorpt_correction_T_max 0.822
_exptl_absorpt_correction_T_min 0.710
_exptl_absorpt_correction_type multi-scan
_exptl_absorpt_process_details 'SADABS (Sheldrick, 2007)'
_exptl_crystal_colour green
_exptl_crystal_density_diffrn 1.440
_exptl_crystal_density_method 'not measured'
_exptl_crystal_description block
_exptl_crystal_F_000 1044
_exptl_crystal_size_max 0.37
_exptl_crystal_size_mid 0.36
_exptl_crystal_size_min 0.21
_refine_diff_density_max 0.544
_refine_diff_density_min -0.190
_refine_diff_density_rms 0.059
_refine_ls_extinction_method none
_refine_ls_goodness_of_fit_ref 1.006
_refine_ls_hydrogen_treatment mixed
_refine_ls_matrix_type full
_refine_ls_number_parameters 321
_refine_ls_number_reflns 4533
_refine_ls_number_restraints 39
_refine_ls_restrained_S_all 1.003
_refine_ls_R_factor_all 0.0315
_refine_ls_R_factor_gt 0.0289
_refine_ls_shift/su_max 0.001
_refine_ls_shift/su_mean 0.000
_refine_ls_structure_factor_coef Fsqd
_refine_ls_weighting_details 'calc w=1/[\s^2^(Fo^2^)+(0.0450P)^2^+1.6000P] where P=(Fo^2^+2Fc^2^)/3'
_refine_ls_weighting_scheme calc
_refine_ls_wR_factor_gt 0.0769
_refine_ls_wR_factor_ref 0.0784
_reflns_number_gt 4193
_reflns_number_total 4533
_reflns_threshold_expression I>2\s(I)
_cod_data_source_file ic9000768_si_001_2.cif
_cod_data_source_block compound_1_
_cod_depositor_comments
;
The following automatic conversions were performed:
'_symmetry_cell_setting' value 'Monoclinic' changed to 'monoclinic'
according to '/home/saulius/struct/CIF-dictionaries/cif_core.dic'
dictionary named 'cif_core.dic' version 2.4.1 from 2010-06-29.

Automatic conversion script
Id: cif_fix_enum 1527 2010-12-29 10:47:43Z saulius 
;
_cod_original_sg_symbol_H-M 'P 21/c'
_cod_database_code 4302103

loop_
_symmetry_equiv_pos_as_xyz
'x, y, z'
'-x, y+1/2, -z+1/2'
'-x, -y, -z'
'x, -y-1/2, z-1/2'

loop_
_atom_site_label
_atom_site_type_symbol
_atom_site_fract_x
_atom_site_fract_y
_atom_site_fract_z
_atom_site_U_iso_or_equiv
_atom_site_adp_type
_atom_site_occupancy
_atom_site_symmetry_multiplicity
_atom_site_calc_flag
_atom_site_refinement_flags
_atom_site_disorder_assembly
_atom_site_disorder_group
Cu1 Cu 0.57000(3) 0.347278(11) 0.305472(10) 0.01467(8) Uani 1 1 d . . .
O1 O 0.76406(18) 0.41684(7) 0.26830(6) 0.0203(3) Uani 1 1 d . . .
C2 C 0.7678(3) 0.45238(9) 0.20916(9) 0.0175(3) Uani 1 1 d . . .
C3 C 0.9375(3) 0.49573(10) 0.19123(9) 0.0218(4) Uani 1 1 d . . .
H3 H 1.0468 0.4984 0.2229 0.026 Uiso 1 1 calc R . .
C4 C 0.9467(3) 0.53390(10) 0.12890(10) 0.0246(4) Uani 1 1 d . . .
H4 H 1.0624 0.5620 0.1182 0.030 Uiso 1 1 calc R . .
C5 C 0.7888(3) 0.53197(10) 0.08110(10) 0.0256(4) Uani 1 1 d . . .
H5 H 0.7962 0.5586 0.0383 0.031 Uiso 1 1 calc R . .
C6 C 0.6225(3) 0.49083(10) 0.09710(9) 0.0230(4) Uani 1 1 d . . .
H6 H 0.5140 0.4897 0.0650 0.028 Uiso 1 1 calc R . .
C7 C 0.6089(3) 0.45015(9) 0.16014(9) 0.0184(3) Uani 1 1 d . . .
C8 C 0.4322(3) 0.40625(9) 0.17100(9) 0.0182(3) Uani 1 1 d . . .
H8 H 0.3353 0.4082 0.1347 0.022 Uiso 1 1 calc R . .
N9 N 0.3884(2) 0.36461(8) 0.22375(7) 0.0158(3) Uani 1 1 d . . .
C10 C 0.1926(2) 0.32811(10) 0.21819(9) 0.0186(3) Uani 1 1 d . . .
H10A H 0.1463 0.3310 0.1691 0.022 Uiso 1 1 calc R . .
H10B H 0.0966 0.3562 0.2470 0.022 Uiso 1 1 calc R . .
C11 C 0.1911(2) 0.24610(9) 0.24122(9) 0.0171(3) Uani 1 1 d . . .
C12 C -0.0186(3) 0.21521(10) 0.22482(10) 0.0225(4) Uani 1 1 d . . .
H12A H -0.1181 0.2446 0.2500 0.034 Uiso 1 1 calc R . .
H12B H -0.0262 0.1628 0.2395 0.034 Uiso 1 1 calc R . .
H12C H -0.0445 0.2186 0.1745 0.034 Uiso 1 1 calc R . .
C13 C 0.3444(2) 0.19944(9) 0.20238(9) 0.0165(3) Uani 1 1 d . . .
N14 N 0.4030(2) 0.22555(8) 0.14037(7) 0.0197(3) Uani 1 1 d . . .
C15 C 0.5348(3) 0.18440(10) 0.10458(9) 0.0232(4) Uani 1 1 d . . .
H15 H 0.5797 0.2031 0.0611 0.028 Uiso 1 1 calc R . .
C16 C 0.6087(3) 0.11675(11) 0.12714(10) 0.0257(4) Uani 1 1 d . . .
H16 H 0.7005 0.0894 0.0996 0.031 Uiso 1 1 calc R . .
C17 C 0.5459(3) 0.08955(10) 0.19094(10) 0.0259(4) Uani 1 1 d . . .
H17 H 0.5929 0.0428 0.2080 0.031 Uiso 1 1 calc R . .
C18 C 0.4134(3) 0.13172(10) 0.22947(9) 0.0216(4) Uani 1 1 d . . .
H18 H 0.3700 0.1148 0.2738 0.026 Uiso 1 1 calc R . .
C19 C 0.2196(2) 0.24239(10) 0.32048(9) 0.0182(3) Uani 1 1 d . . .
H19A H 0.1273 0.2783 0.3426 0.022 Uiso 1 1 calc R . .
H19B H 0.1832 0.1917 0.3367 0.022 Uiso 1 1 calc R . .
N20 N 0.4234(2) 0.25912(8) 0.34401(7) 0.0159(3) Uani 1 1 d . . .
C21 C 0.4916(3) 0.21547(9) 0.39196(9) 0.0181(3) Uani 1 1 d . . .
H21 H 0.4107 0.1737 0.4032 0.022 Uiso 1 1 calc R . .
C22 C 0.6748(3) 0.22208(9) 0.43066(9) 0.0184(3) Uani 1 1 d . . .
C23 C 0.7177(3) 0.16720(10) 0.48145(9) 0.0221(4) Uani 1 1 d . . .
H23 H 0.6301 0.1259 0.4863 0.027 Uiso 1 1 calc R . .
C24 C 0.8827(3) 0.17183(10) 0.52418(9) 0.0241(4) Uani 1 1 d . . .
H24 H 0.9110 0.1337 0.5573 0.029 Uiso 1 1 calc R . .
C25 C 1.0080(3) 0.23394(11) 0.51778(9) 0.0241(4) Uani 1 1 d . . .
H25 H 1.1211 0.2384 0.5476 0.029 Uiso 1 1 calc R . .
C26 C 0.9695(3) 0.28852(10) 0.46894(9) 0.0224(4) Uani 1 1 d . . .
H26 H 1.0558 0.3305 0.4662 0.027 Uiso 1 1 calc R . .
C27 C 0.8045(2) 0.28382(9) 0.42258(9) 0.0181(3) Uani 1 1 d . . .
O28 O 0.77862(18) 0.33488(7) 0.37483(6) 0.0210(3) Uani 1 1 d . . .
O29 O 0.3929(2) 0.42559(7) 0.38062(7) 0.0270(3) Uani 1 1 d . . .
H29 H 0.268(4) 0.4346(13) 0.3758(12) 0.032 Uiso 1 1 d . . .
C30 C 0.4296(3) 0.41339(12) 0.45262(10) 0.0315(4) Uani 1 1 d . . .
H30A H 0.5714 0.4208 0.4627 0.047 Uiso 1 1 d R . .
H30B H 0.3916 0.3622 0.4649 0.047 Uiso 1 1 d R . .
H30C H 0.3511 0.4488 0.4801 0.047 Uiso 1 1 d R . .
O1S O 0.0033(6) 0.45952(18) 0.3965(3) 0.0319(11) Uani 0.510(8) 1 d PDU A 1
H1S H -0.0663 0.4242 0.3808 0.048 Uiso 0.510(8) 1 d PR A 1
C2S C -0.0987(8) 0.5280(2) 0.3861(4) 0.0281(12) Uani 0.510(8) 1 d PDU A 1
H2S1 H -0.0563 0.5640 0.4218 0.042 Uiso 0.510(8) 1 d PR A 1
H2S2 H -0.2424 0.5196 0.3898 0.042 Uiso 0.510(8) 1 d PR A 1
H2S3 H -0.0681 0.5477 0.3397 0.042 Uiso 0.510(8) 1 d PR A 1
O1S' O 0.0270(4) 0.4801(2) 0.3606(3) 0.0269(10) Uani 0.490(8) 1 d PDU A 2
H1S' H -0.0526 0.4612 0.3317 0.032 Uiso 0.490(8) 1 d PR A 2
C2S' C -0.0813(10) 0.5126(4) 0.4162(3) 0.0379(15) Uani 0.490(8) 1 d PDU A 2
H2S4 H -0.1292 0.4731 0.4472 0.057 Uiso 0.490(8) 1 d PR A 2
H2S5 H -0.1951 0.5405 0.3972 0.057 Uiso 0.490(8) 1 d PR A 2
H2S6 H 0.0054 0.5467 0.4424 0.057 Uiso 0.490(8) 1 d PR A 2

loop_
_atom_site_aniso_label
_atom_site_aniso_U_11
_atom_site_aniso_U_22
_atom_site_aniso_U_33
_atom_site_aniso_U_23
_atom_site_aniso_U_13
_atom_site_aniso_U_12
Cu1 0.01560(12) 0.01349(12) 0.01493(12) 0.00161(7) -0.00022(8) -0.00108(7)
O1 0.0206(6) 0.0209(6) 0.0194(6) 0.0050(5) 0.0001(5) -0.0042(5)
C2 0.0220(8) 0.0122(8) 0.0185(8) 0.0005(6) 0.0042(6) 0.0025(6)
C3 0.0221(9) 0.0175(9) 0.0259(9) 0.0002(7) 0.0039(7) 0.0005(7)
C4 0.0278(9) 0.0154(8) 0.0308(10) 0.0027(7) 0.0111(8) 0.0004(7)
C5 0.0374(11) 0.0173(9) 0.0221(9) 0.0060(7) 0.0087(8) 0.0044(8)
C6 0.0312(10) 0.0181(8) 0.0197(9) 0.0014(7) 0.0001(7) 0.0046(7)
C7 0.0244(9) 0.0130(8) 0.0178(8) 0.0000(6) 0.0033(7) 0.0027(6)
C8 0.0217(8) 0.0149(8) 0.0179(8) -0.0016(6) -0.0021(6) 0.0050(6)
N9 0.0171(7) 0.0129(6) 0.0174(7) -0.0010(5) -0.0005(5) 0.0022(5)
C10 0.0179(8) 0.0176(8) 0.0204(9) 0.0002(7) -0.0021(7) 0.0014(7)
C11 0.0165(8) 0.0160(8) 0.0190(8) -0.0004(6) -0.0010(6) -0.0004(6)
C12 0.0176(8) 0.0235(9) 0.0265(9) 0.0005(7) -0.0025(7) -0.0020(7)
C13 0.0152(8) 0.0153(8) 0.0191(8) -0.0025(6) -0.0026(6) -0.0032(6)
N14 0.0217(7) 0.0189(7) 0.0185(7) -0.0018(6) -0.0010(6) -0.0014(6)
C15 0.0240(9) 0.0239(9) 0.0218(9) -0.0044(7) 0.0019(7) -0.0037(7)
C16 0.0233(9) 0.0238(9) 0.0300(10) -0.0088(8) 0.0016(7) 0.0009(7)
C17 0.0285(10) 0.0176(9) 0.0316(10) -0.0026(7) -0.0028(8) 0.0036(7)
C18 0.0265(9) 0.0162(8) 0.0220(9) 0.0000(7) -0.0003(7) -0.0008(7)
C19 0.0170(8) 0.0183(8) 0.0194(8) 0.0004(7) 0.0007(6) -0.0027(6)
N20 0.0168(7) 0.0148(7) 0.0163(7) -0.0006(5) 0.0009(5) -0.0007(5)
C21 0.0236(9) 0.0135(8) 0.0174(8) -0.0011(6) 0.0028(7) -0.0023(6)
C22 0.0207(8) 0.0170(8) 0.0176(8) -0.0014(6) 0.0012(6) 0.0007(7)
C23 0.0284(10) 0.0167(8) 0.0212(9) 0.0011(7) -0.0012(7) -0.0010(7)
C24 0.0304(10) 0.0221(9) 0.0198(9) 0.0041(7) -0.0024(7) 0.0040(7)
C25 0.0204(9) 0.0340(10) 0.0177(9) -0.0004(7) -0.0029(7) 0.0011(8)
C26 0.0210(9) 0.0272(9) 0.0189(9) 0.0015(7) 0.0009(7) -0.0052(7)
C27 0.0187(8) 0.0207(8) 0.0149(8) -0.0006(6) 0.0029(6) 0.0010(7)
O28 0.0201(6) 0.0228(6) 0.0201(6) 0.0066(5) -0.0032(5) -0.0056(5)
O29 0.0351(8) 0.0231(7) 0.0227(7) 0.0003(5) 0.0029(6) 0.0061(6)
C30 0.0337(11) 0.0361(11) 0.0249(10) -0.0054(8) 0.0026(8) -0.0002(9)
O1S 0.0310(16) 0.0219(16) 0.043(3) -0.0002(15) -0.0142(17) -0.0009(13)
C2S 0.023(2) 0.023(2) 0.039(3) 0.004(2) 0.001(2) 0.0010(16)
O1S' 0.0229(14) 0.032(2) 0.026(2) -0.0061(17) 0.0010(13) -0.0081(12)
C2S' 0.030(3) 0.038(3) 0.046(3) -0.010(3) 0.005(3) -0.007(2)

loop_
_atom_type_symbol
_atom_type_description
_atom_type_scat_dispersion_real
_atom_type_scat_dispersion_imag
_atom_type_scat_source
C C 0.0033 0.0016 'International Tables Vol C Tables 4.2.6.8 and 6.1.1.4'
H H 0.0000 0.0000 'International Tables Vol C Tables 4.2.6.8 and 6.1.1.4'
N N 0.0061 0.0033 'International Tables Vol C Tables 4.2.6.8 and 6.1.1.4'
O O 0.0106 0.0060 'International Tables Vol C Tables 4.2.6.8 and 6.1.1.4'
Cu Cu 0.3201 1.2651 'International Tables Vol C Tables 4.2.6.8 and 6.1.1.4'

loop_
_geom_angle_atom_site_label_1
_geom_angle_atom_site_label_2
_geom_angle_atom_site_label_3
_geom_angle
_geom_angle_site_symmetry_1
_geom_angle_site_symmetry_3
_geom_angle_publ_flag
O28 Cu1 O1 80.81(5) . . ?
O28 Cu1 N9 171.11(5) . . ?
O1 Cu1 N9 91.21(5) . . ?
O28 Cu1 N20 90.71(5) . . ?
O1 Cu1 N20 166.68(5) . . ?
N9 Cu1 N20 96.40(6) . . ?
O28 Cu1 O29 90.88(5) . . ?
O1 Cu1 O29 100.85(5) . . ?
N9 Cu1 O29 94.50(5) . . ?
N20 Cu1 O29 89.47(5) . . ?
C2 O1 Cu1 130.61(11) . . ?
O1 C2 C7 122.97(15) . . ?
O1 C2 C3 119.87(16) . . ?
C7 C2 C3 117.16(15) . . ?
C4 C3 C2 121.36(17) . . ?
C4 C3 H3 119.3 . . ?
C2 C3 H3 119.3 . . ?
C3 C4 C5 121.17(17) . . ?
C3 C4 H4 119.4 . . ?
C5 C4 H4 119.4 . . ?
C6 C5 C4 118.81(16) . . ?
C6 C5 H5 120.6 . . ?
C4 C5 H5 120.6 . . ?
C5 C6 C7 121.58(17) . . ?
C5 C6 H6 119.2 . . ?
C7 C6 H6 119.2 . . ?
C6 C7 C2 119.91(16) . . ?
C6 C7 C8 117.55(16) . . ?
C2 C7 C8 122.53(15) . . ?
N9 C8 C7 128.36(16) . . ?
N9 C8 H8 115.8 . . ?
C7 C8 H8 115.8 . . ?
C8 N9 C10 114.09(14) . . ?
C8 N9 Cu1 124.07(12) . . ?
C10 N9 Cu1 121.82(11) . . ?
N9 C10 C11 114.32(14) . . ?
N9 C10 H10A 108.7 . . ?
C11 C10 H10A 108.7 . . ?
N9 C10 H10B 108.7 . . ?
C11 C10 H10B 108.7 . . ?
H10A C10 H10B 107.6 . . ?
C13 C11 C19 112.36(14) . . ?
C13 C11 C10 112.20(14) . . ?
C19 C11 C10 109.04(14) . . ?
C13 C11 C12 108.91(13) . . ?
C19 C11 C12 107.08(14) . . ?
C10 C11 C12 106.99(14) . . ?
C11 C12 H12A 109.5 . . ?
C11 C12 H12B 109.5 . . ?
H12A C12 H12B 109.5 . . ?
C11 C12 H12C 109.5 . . ?
H12A C12 H12C 109.5 . . ?
H12B C12 H12C 109.5 . . ?
N14 C13 C18 122.26(16) . . ?
N14 C13 C11 116.52(15) . . ?
C18 C13 C11 121.18(15) . . ?
C13 N14 C15 117.46(15) . . ?
N14 C15 C16 123.99(17) . . ?
N14 C15 H15 118.0 . . ?
C16 C15 H15 118.0 . . ?
C15 C16 C17 118.33(17) . . ?
C15 C16 H16 120.8 . . ?
C17 C16 H16 120.8 . . ?
C18 C17 C16 118.74(17) . . ?
C18 C17 H17 120.6 . . ?
C16 C17 H17 120.6 . . ?
C17 C18 C13 119.20(17) . . ?
C17 C18 H18 120.4 . . ?
C13 C18 H18 120.4 . . ?
N20 C19 C11 113.88(14) . . ?
N20 C19 H19A 108.8 . . ?
C11 C19 H19A 108.8 . . ?
N20 C19 H19B 108.8 . . ?
C11 C19 H19B 108.8 . . ?
H19A C19 H19B 107.7 . . ?
C21 N20 C19 114.92(14) . . ?
C21 N20 Cu1 124.55(12) . . ?
C19 N20 Cu1 120.46(11) . . ?
N20 C21 C22 128.11(16) . . ?
N20 C21 H21 115.9 . . ?
C22 C21 H21 115.9 . . ?
C23 C22 C27 119.72(16) . . ?
C23 C22 C21 117.92(16) . . ?
C27 C22 C21 122.22(15) . . ?
C24 C23 C22 121.87(17) . . ?
C24 C23 H23 119.1 . . ?
C22 C23 H23 119.1 . . ?
C23 C24 C25 118.58(17) . . ?
C23 C24 H24 120.7 . . ?
C25 C24 H24 120.7 . . ?
C26 C25 C24 120.83(16) . . ?
C26 C25 H25 119.6 . . ?
C24 C25 H25 119.6 . . ?
C25 C26 C27 121.74(17) . . ?
C25 C26 H26 119.1 . . ?
C27 C26 H26 119.1 . . ?
O28 C27 C22 122.99(15) . . ?
O28 C27 C26 119.82(15) . . ?
C22 C27 C26 117.18(15) . . ?
C27 O28 Cu1 130.81(11) . . ?
C30 O29 Cu1 114.91(12) . . ?
C30 O29 H29 107.3(16) . . ?
Cu1 O29 H29 123.2(16) . . ?
O29 C30 H30A 109.5 . . ?
O29 C30 H30B 109.5 . . ?
H30A C30 H30B 109.5 . . ?
O29 C30 H30C 109.5 . . ?
H30A C30 H30C 109.5 . . ?
H30B C30 H30C 109.5 . . ?
C2S O1S H1S 109.5 . . ?
O1S C2S H2S1 109.5 . . ?
O1S C2S H2S2 109.5 . . ?
H2S1 C2S H2S2 109.5 . . ?
O1S C2S H2S3 109.5 . . ?
H2S1 C2S H2S3 109.5 . . ?
H2S2 C2S H2S3 109.5 . . ?
C2S' O1S' H1S' 109.5 . . ?
O1S' C2S' H2S4 109.5 . . ?
O1S' C2S' H2S5 109.5 . . ?
H2S4 C2S' H2S5 109.5 . . ?
O1S' C2S' H2S6 109.5 . . ?
H2S4 C2S' H2S6 109.5 . . ?
H2S5 C2S' H2S6 109.5 . . ?

loop_
_geom_bond_atom_site_label_1
_geom_bond_atom_site_label_2
_geom_bond_distance
_geom_bond_site_symmetry_2
_geom_bond_publ_flag
Cu1 O28 1.9370(12) . ?
Cu1 O1 1.9415(12) . ?
Cu1 N9 2.0020(14) . ?
Cu1 N20 2.0032(14) . ?
Cu1 O29 2.3404(13) . ?
O1 C2 1.300(2) . ?
C2 C7 1.417(2) . ?
C2 C3 1.423(2) . ?
C3 C4 1.377(3) . ?
C3 H3 0.9500 . ?
C4 C5 1.397(3) . ?
C4 H4 0.9500 . ?
C5 C6 1.375(3) . ?
C5 H5 0.9500 . ?
C6 C7 1.414(2) . ?
C6 H6 0.9500 . ?
C7 C8 1.440(2) . ?
C8 N9 1.291(2) . ?
C8 H8 0.9500 . ?
N9 C10 1.472(2) . ?
C10 C11 1.532(2) . ?
C10 H10A 0.9900 . ?
C10 H10B 0.9900 . ?
C11 C13 1.524(2) . ?
C11 C19 1.531(2) . ?
C11 C12 1.543(2) . ?
C12 H12A 0.9800 . ?
C12 H12B 0.9800 . ?
C12 H12C 0.9800 . ?
C13 N14 1.338(2) . ?
C13 C18 1.396(2) . ?
N14 C15 1.344(2) . ?
C15 C16 1.376(3) . ?
C15 H15 0.9500 . ?
C16 C17 1.384(3) . ?
C16 H16 0.9500 . ?
C17 C18 1.384(3) . ?
C17 H17 0.9500 . ?
C18 H18 0.9500 . ?
C19 N20 1.470(2) . ?
C19 H19A 0.9900 . ?
C19 H19B 0.9900 . ?
N20 C21 1.287(2) . ?
C21 C22 1.437(2) . ?
C21 H21 0.9500 . ?
C22 C23 1.410(2) . ?
C22 C27 1.416(2) . ?
C23 C24 1.376(3) . ?
C23 H23 0.9500 . ?
C24 C25 1.400(3) . ?
C24 H24 0.9500 . ?
C25 C26 1.375(3) . ?
C25 H25 0.9500 . ?
C26 C27 1.418(2) . ?
C26 H26 0.9500 . ?
C27 O28 1.303(2) . ?
O29 C30 1.416(2) . ?
O29 H29 0.86(2) . ?
C30 H30A 0.9800 . ?
C30 H30B 0.9800 . ?
C30 H30C 0.9800 . ?
O1S C2S 1.416(4) . ?
O1S H1S 0.8400 . ?
C2S H2S1 0.9800 . ?
C2S H2S2 0.9800 . ?
C2S H2S3 0.9800 . ?
O1S' C2S' 1.418(4) . ?
O1S' H1S' 0.8400 . ?
C2S' H2S4 0.9800 . ?
C2S' H2S5 0.9800 . ?
C2S' H2S6 0.9800 . ?

loop_
_geom_hbond_atom_site_label_D
_geom_hbond_atom_site_label_H
_geom_hbond_atom_site_label_A
_geom_hbond_distance_DH
_geom_hbond_distance_HA
_geom_hbond_distance_DA
_geom_hbond_angle_DHA
_geom_hbond_site_symmetry_A
O29 H29 O1S 0.86(2) 1.88(3) 2.707(4) 161(2) .
O29 H29 O1S' 0.86(2) 1.84(3) 2.670(4) 164(2) .
O1S H1S O28 0.84 1.91 2.722(4) 162.2 1_455
O1S H1S O1 0.84 2.43 3.023(4) 127.8 1_455
O1S' H1S' O1 0.84 1.90 2.736(3) 178.4 1_455
O1S' H1S' O28 0.84 2.66 3.101(4) 114.1 1_455

loop_
_geom_torsion_atom_site_label_1
_geom_torsion_atom_site_label_2
_geom_torsion_atom_site_label_3
_geom_torsion_atom_site_label_4
_geom_torsion
_geom_torsion_site_symmetry_1
_geom_torsion_site_symmetry_2
_geom_torsion_site_symmetry_3
_geom_torsion_site_symmetry_4
_geom_torsion_publ_flag
O28 Cu1 O1 C2 170.49(15) . . . . ?
N9 Cu1 O1 C2 -5.56(15) . . . . ?
N20 Cu1 O1 C2 119.4(2) . . . . ?
O29 Cu1 O1 C2 -100.38(14) . . . . ?
Cu1 O1 C2 C7 5.4(2) . . . . ?
Cu1 O1 C2 C3 -174.33(12) . . . . ?
O1 C2 C3 C4 179.80(16) . . . . ?
C7 C2 C3 C4 0.0(2) . . . . ?
C2 C3 C4 C5 0.5(3) . . . . ?
C3 C4 C5 C6 -0.2(3) . . . . ?
C4 C5 C6 C7 -0.7(3) . . . . ?
C5 C6 C7 C2 1.2(3) . . . . ?
C5 C6 C7 C8 -177.50(16) . . . . ?
O1 C2 C7 C6 179.38(16) . . . . ?
C3 C2 C7 C6 -0.9(2) . . . . ?
O1 C2 C7 C8 -2.0(3) . . . . ?
C3 C2 C7 C8 177.77(15) . . . . ?
C6 C7 C8 N9 179.42(16) . . . . ?
C2 C7 C8 N9 0.7(3) . . . . ?
C7 C8 N9 C10 179.22(16) . . . . ?
C7 C8 N9 Cu1 -2.6(2) . . . . ?
O1 Cu1 N9 C8 3.91(14) . . . . ?
N20 Cu1 N9 C8 -165.14(13) . . . . ?
O29 Cu1 N9 C8 104.89(14) . . . . ?
O1 Cu1 N9 C10 -178.03(12) . . . . ?
N20 Cu1 N9 C10 12.92(13) . . . . ?
O29 Cu1 N9 C10 -77.05(12) . . . . ?
C8 N9 C10 C11 137.34(15) . . . . ?
Cu1 N9 C10 C11 -40.90(18) . . . . ?
N9 C10 C11 C13 -54.95(19) . . . . ?
N9 C10 C11 C19 70.19(18) . . . . ?
N9 C10 C11 C12 -174.33(14) . . . . ?
C19 C11 C13 N14 -146.56(15) . . . . ?
C10 C11 C13 N14 -23.3(2) . . . . ?
C12 C11 C13 N14 94.98(17) . . . . ?
C19 C11 C13 C18 35.7(2) . . . . ?
C10 C11 C13 C18 159.03(15) . . . . ?
C12 C11 C13 C18 -82.72(19) . . . . ?
C18 C13 N14 C15 -0.9(2) . . . . ?
C11 C13 N14 C15 -178.57(14) . . . . ?
C13 N14 C15 C16 1.6(3) . . . . ?
N14 C15 C16 C17 -0.8(3) . . . . ?
C15 C16 C17 C18 -0.6(3) . . . . ?
C16 C17 C18 C13 1.2(3) . . . . ?
N14 C13 C18 C17 -0.5(3) . . . . ?
C11 C13 C18 C17 177.10(15) . . . . ?
C13 C11 C19 N20 51.63(19) . . . . ?
C10 C11 C19 N20 -73.41(17) . . . . ?
C12 C11 C19 N20 171.16(14) . . . . ?
C11 C19 N20 C21 -136.84(15) . . . . ?
C11 C19 N20 Cu1 46.08(18) . . . . ?
O28 Cu1 N20 C21 -6.75(14) . . . . ?
O1 Cu1 N20 C21 43.4(3) . . . . ?
N9 Cu1 N20 C21 167.91(14) . . . . ?
O29 Cu1 N20 C21 -97.62(14) . . . . ?
O28 Cu1 N20 C19 170.04(12) . . . . ?
O1 Cu1 N20 C19 -139.8(2) . . . . ?
N9 Cu1 N20 C19 -15.31(12) . . . . ?
O29 Cu1 N20 C19 79.16(12) . . . . ?
C19 N20 C21 C22 -172.67(16) . . . . ?
Cu1 N20 C21 C22 4.3(2) . . . . ?
N20 C21 C22 C23 179.57(17) . . . . ?
N20 C21 C22 C27 3.9(3) . . . . ?
C27 C22 C23 C24 0.3(3) . . . . ?
C21 C22 C23 C24 -175.51(17) . . . . ?
C22 C23 C24 C25 1.6(3) . . . . ?
C23 C24 C25 C26 -1.3(3) . . . . ?
C24 C25 C26 C27 -1.0(3) . . . . ?
C23 C22 C27 O28 177.04(16) . . . . ?
C21 C22 C27 O28 -7.3(3) . . . . ?
C23 C22 C27 C26 -2.4(2) . . . . ?
C21 C22 C27 C26 173.18(16) . . . . ?
C25 C26 C27 O28 -176.69(16) . . . . ?
C25 C26 C27 C22 2.8(3) . . . . ?
C22 C27 O28 Cu1 2.3(2) . . . . ?
C26 C27 O28 Cu1 -178.29(12) . . . . ?
O1 Cu1 O28 C27 -165.88(15) . . . . ?
N20 Cu1 O28 C27 3.80(15) . . . . ?
O29 Cu1 O28 C27 93.28(15) . . . . ?
O28 Cu1 O29 C30 -26.43(13) . . . . ?
O1 Cu1 O29 C30 -107.25(13) . . . . ?
N9 Cu1 O29 C30 160.65(13) . . . . ?
N20 Cu1 O29 C30 64.27(13) . . . . ?
